data_1562848
loop_
_publ_author_name
'Sahlberg, Martin'
'\%Angstr\"om, Jonas'
'Zlotea, Claudia'
'Beran, Premysl'
'Latroche, Michel'
'Pay G\'omez, Cesar'

_publ_section_title
;
 Structure and hydrogen storage properties of the hexagonal Laves phase
 Sc(Al1&#x2212;xNix)2
;
_journal_name_full 'Journal of Solid State Chemistry'
_journal_page_first 132
_journal_page_last 137
_journal_paper_doi 10.1016/j.jssc.2012.06.002
_journal_volume 196
_journal_year 2012
_chemical_absolute_configuration .
_chemical_formula_sum 'Al0.686 D0.387 Ni1.314 Sc'
_chemical_formula_weight 141.36
_space_group_IT_number 194
_space_group_name_Hall '-P 6c 2c'
_space_group_name_H-M_alt 'P 63/m m c'
_symmetry_cell_setting hexagonal
_symmetry_Int_Tables_number 194
_symmetry_space_group_name_Hall '-P 6c 2c'
_symmetry_space_group_name_H-M 'P 63/m m c'
_cell_angle_alpha 90
_cell_angle_beta 90
_cell_angle_gamma 120
_cell_formula_units_Z 4
_cell_length_a 5.1682
_cell_length_b 5.1682
_cell_length_c 8.2865
_cell_measurement_temperature 293
_cell_volume 191.682
_diffrn_ambient_temperature 293
_diffrn_radiation_probe neutron
_diffrn_radiation_wavelength 1.45945
_exptl_absorpt_coefficient_mu 0.057
_exptl_crystal_density_diffrn 5.1247
_exptl_crystal_F_000 268
_pd_instr_location ' ?'
_pd_meas_2theta_range_inc 0.08
_pd_meas_2theta_range_max 148.000
_pd_meas_2theta_range_min 4.000
_pd_meas_number_of_points 1801
_pd_proc_2theta_range_inc 0.08
_pd_proc_2theta_range_max 148
_pd_proc_2theta_range_min 4
_pd_proc_ls_background_function '12 Legendre polynoms'
_pd_proc_ls_pref_orient_corr none
_pd_proc_ls_profile_function Pseudo-Voigt
_pd_proc_ls_prof_R_factor 0.0277
_pd_proc_ls_prof_wR_expected 0.0203
_pd_proc_ls_prof_wR_factor 0.0350
_refine_ls_hydrogen_treatment refall
_refine_ls_number_constraints 16
_refine_ls_number_parameters 35
_refine_ls_number_restraints 0
_refine_ls_shift/su_max 0.0002
_refine_ls_shift/su_mean 0.0000
_refine_ls_weighting_scheme sigma
_cod_data_source_file JSSC-2012-196-132.cif
_cod_data_source_block II
_cod_original_cell_volume 191.6811
_cod_original_sg_symbol_Hall '-P 6c;-2c'
_cod_original_formula_sum 'Al0.686 D0.387 Ni1.314 Sc1'
_cod_database_code 1562848

loop_
_symmetry_equiv_pos_site_id
_symmetry_equiv_pos_as_xyz
1 x,y,z
2 -y,x-y,z
3 -x+y,-x,z
4 -x,-y,z+1/2
5 y,-x+y,z+1/2
6 x-y,x,z+1/2
7 y,x,-z
8 x-y,-y,-z
9 -x,-x+y,-z
10 -y,-x,-z+1/2
11 -x+y,y,-z+1/2
12 x,x-y,-z+1/2
13 -x,-y,-z
14 y,-x+y,-z
15 x-y,x,-z
16 x,y,-z+1/2
17 -y,x-y,-z+1/2
18 -x+y,-x,-z+1/2
19 -y,-x,z
20 -x+y,y,z
21 x,x-y,z
22 y,x,z+1/2
23 x-y,-y,z+1/2
24 -x,-x+y,z+1/2

loop_
_atom_site_label
_atom_site_type_symbol
_atom_site_fract_x
_atom_site_fract_y
_atom_site_fract_z
_atom_site_adp_type
_atom_site_U_iso_or_equiv
_atom_site_symmetry_multiplicity
_atom_site_occupancy
_atom_site_calc_flag
_atom_site_refinement_flags
_atom_site_disorder_assembly
_atom_site_disorder_group
Al1 Al 0.1688(7) 0.3375(14) 0.25 Uani 0.013 6 0.318(18) d . . .
Al2 Al 0 0 0 Uani 0.0131 2 0.42(3) d . . .
Ni1 Ni 0.1688(7) 0.3375(14) 0.25 Uani 0.013 6 0.682(18) d . . .
Ni2 Ni 0 0 0 Uani 0.0131 2 0.58(3) d . . .
Sc1 Sc 0.333333 0.666667 0.5614(9) Uani 0.0136 4 1 d . . .
D1 D 0.539(6) 0.079(11) 0.25 Uani 0.0711 6 0.26(2) d . . .

loop_
_atom_site_aniso_label
_atom_site_aniso_type_symbol
_atom_site_aniso_U_11
_atom_site_aniso_U_22
_atom_site_aniso_U_33
_atom_site_aniso_U_12
_atom_site_aniso_U_13
_atom_site_aniso_U_23
Al1 Al 0.013129 0.010512 0.014351 0.005256 0 0
Al2 Al 0.012755 0.012755 0.013879 0.006378 0 0
Ni1 Ni 0.013129 0.010512 0.014351 0.005256 0 0
Ni2 Ni 0.012755 0.012755 0.013879 0.006378 0 0
Sc1 Sc 0.012675 0.012675 0.015573 0.006338 0 0
D1 D 0.066262 0.033545 0.102551 0.016772 0 0

loop_
_atom_type_symbol
_atom_type_scat_length_neutron
_atom_type_scat_source
Sc 12.290 International_Tables_Vol_C
Ni 10.300 International_Tables_Vol_C
Al 3.449 International_Tables_Vol_C
D 6.671 International_Tables_Vol_C

loop_
_geom_angle_atom_site_label_1
_geom_angle_atom_site_label_2
_geom_angle_atom_site_label_3
_geom_angle_site_symmetry_1
_geom_angle_site_symmetry_2
_geom_angle_site_symmetry_3
_geom_angle
Al1 Al1 Al1 2_555 . 2_665 180.0(5)
Al1 Al1 Al1 2_555 . 3_555 60.0(3)
Al1 Al1 Al1 2_555 . 3_565 120.0(3)
Al1 Al1 Al2 2_555 . . 59.32(12)
Al1 Al1 Al2 2_555 . 4_555 59.32(12)
Al1 Al1 Ni1 2_555 . . 0
Al1 Al1 Ni1 2_555 . 2_555 0.0(5)
Al1 Al1 Ni1 2_555 . 2_665 180.0(5)
Al1 Al1 Ni1 2_555 . 3_555 60.0(3)
Al1 Al1 Ni1 2_555 . 3_565 120.0(3)
Al1 Al1 Ni2 2_555 . . 59.32(12)
Al1 Al1 Ni2 2_555 . 4_555 59.32(12)
Al1 Al1 Sc1 2_555 . . 115.43(10)
Al1 Al1 Sc1 2_555 . 4_564 64.33(18)
Al1 Al1 Sc1 2_555 . 4_664 115.0(3)
Al1 Al1 Sc1 2_555 . 7_456 64.33(18)
Al1 Al1 Sc1 2_555 . 7_556 115.0(3)
Al1 Al1 Sc1 2_555 . 10_665 115.43(10)
Al1 Al1 D1 2_555 . 2_555 79.0(16)
Al1 Al1 D1 2_555 . 3_665 139.0(13)
Al1 Al1 Al1 2_665 . 3_555 120.0(3)
Al1 Al1 Al1 2_665 . 3_565 60.0(3)
Al1 Al1 Al2 2_665 . . 120.68(10)
Al1 Al1 Al2 2_665 . 4_555 120.68(10)
Al1 Al1 Ni1 2_665 . . 0
Al1 Al1 Ni1 2_665 . 2_555 180.0(5)
Al1 Al1 Ni1 2_665 . 2_665 0.0(5)
Al1 Al1 Ni1 2_665 . 3_555 120.0(3)
Al1 Al1 Ni1 2_665 . 3_565 60.0(3)
Al1 Al1 Ni2 2_665 . . 120.68(10)
Al1 Al1 Ni2 2_665 . 4_555 120.68(10)
Al1 Al1 Sc1 2_665 . . 64.57(12)
Al1 Al1 Sc1 2_665 . 4_564 115.7(3)
Al1 Al1 Sc1 2_665 . 4_664 65.01(18)
Al1 Al1 Sc1 2_665 . 7_456 115.7(3)
Al1 Al1 Sc1 2_665 . 7_556 65.01(18)
Al1 Al1 Sc1 2_665 . 10_665 64.57(12)
Al1 Al1 D1 2_665 . 2_555 101.0(16)
Al1 Al1 D1 2_665 . 3_665 41.0(12)
Al1 Al1 Al1 3_555 . 3_565 180.0(5)
Al1 Al1 Al2 3_555 . . 59.32(15)
Al1 Al1 Al2 3_555 . 4_555 59.32(15)
Al1 Al1 Ni1 3_555 . . 0
Al1 Al1 Ni1 3_555 . 2_555 60.0(3)
Al1 Al1 Ni1 3_555 . 2_665 120.0(3)
Al1 Al1 Ni1 3_555 . 3_555 0.0(5)
Al1 Al1 Ni1 3_555 . 3_565 180.0(5)
Al1 Al1 Ni2 3_555 . . 59.32(15)
Al1 Al1 Ni2 3_555 . 4_555 59.32(15)
Al1 Al1 Sc1 3_555 . . 115.43(15)
Al1 Al1 Sc1 3_555 . 4_564 114.99(18)
Al1 Al1 Sc1 3_555 . 4_664 64.33(19)
Al1 Al1 Sc1 3_555 . 7_456 114.99(18)
Al1 Al1 Sc1 3_555 . 7_556 64.33(19)
Al1 Al1 Sc1 3_555 . 10_665 115.43(15)
Al1 Al1 D1 3_555 . 2_555 139.0(16)
Al1 Al1 D1 3_555 . 3_665 79.0(12)
Al1 Al1 Al2 3_565 . . 120.68(16)
Al1 Al1 Al2 3_565 . 4_555 120.68(16)
Al1 Al1 Ni1 3_565 . . 0
Al1 Al1 Ni1 3_565 . 2_555 120.0(3)
Al1 Al1 Ni1 3_565 . 2_665 60.0(3)
Al1 Al1 Ni1 3_565 . 3_555 180.0(5)
Al1 Al1 Ni1 3_565 . 3_565 0.0(5)
Al1 Al1 Ni2 3_565 . . 120.68(16)
Al1 Al1 Ni2 3_565 . 4_555 120.68(16)
Al1 Al1 Sc1 3_565 . . 64.57(14)
Al1 Al1 Sc1 3_565 . 4_564 65.01(19)
Al1 Al1 Sc1 3_565 . 4_664 115.67(18)
Al1 Al1 Sc1 3_565 . 7_456 65.01(19)
Al1 Al1 Sc1 3_565 . 7_556 115.67(18)
Al1 Al1 Sc1 3_565 . 10_665 64.57(14)
Al1 Al1 D1 3_565 . 2_555 41.0(16)
Al1 Al1 D1 3_565 . 3_665 101.0(12)
Al2 Al1 Al2 . . 4_555 107.8(2)
Al2 Al1 Ni1 . . . 0
Al2 Al1 Ni1 . . 2_555 59.32(12)
Al2 Al1 Ni1 . . 2_665 120.68(10)
Al2 Al1 Ni1 . . 3_555 59.32(15)
Al2 Al1 Ni1 . . 3_565 120.68(16)
Al2 Al1 Ni2 . . . 0.0(5)
Al2 Al1 Ni2 . . 4_555 107.8(2)
Al2 Al1 Sc1 . . . 173.6(2)
Al2 Al1 Sc1 . . 4_564 65.05(10)
Al2 Al1 Sc1 . . 4_664 65.05(13)
Al2 Al1 Sc1 . . 7_456 114.49(13)
Al2 Al1 Sc1 . . 7_556 114.5(3)
Al2 Al1 Sc1 . . 10_665 65.82(7)
Al2 Al1 D1 . . 2_555 101.1(9)
Al2 Al1 D1 . . 3_665 101.1(7)
Al2 Al1 Ni1 4_555 . . 0
Al2 Al1 Ni1 4_555 . 2_555 59.32(12)
Al2 Al1 Ni1 4_555 . 2_665 120.68(10)
Al2 Al1 Ni1 4_555 . 3_555 59.32(15)
Al2 Al1 Ni1 4_555 . 3_565 120.68(16)
Al2 Al1 Ni2 4_555 . . 107.8(2)
Al2 Al1 Ni2 4_555 . 4_555 0.0(5)
Al2 Al1 Sc1 4_555 . . 65.82(7)
Al2 Al1 Sc1 4_555 . 4_564 114.49(13)
Al2 Al1 Sc1 4_555 . 4_664 114.5(3)
Al2 Al1 Sc1 4_555 . 7_456 65.05(10)
Al2 Al1 Sc1 4_555 . 7_556 65.05(13)
Al2 Al1 Sc1 4_555 . 10_665 173.6(2)
Al2 Al1 D1 4_555 . 2_555 101.1(9)
Al2 Al1 D1 4_555 . 3_665 101.1(7)
Ni1 Al1 Ni1 . . 2_555 0
Ni1 Al1 Ni1 . . 2_665 0
Ni1 Al1 Ni1 . . 3_555 0
Ni1 Al1 Ni1 . . 3_565 0
Ni1 Al1 Ni2 . . . 0
Ni1 Al1 Ni2 . . 4_555 0
Ni1 Al1 Sc1 . . . 0
Ni1 Al1 Sc1 . . 4_564 0
Ni1 Al1 Sc1 . . 4_664 0
Ni1 Al1 Sc1 . . 7_456 0
Ni1 Al1 Sc1 . . 7_556 0
Ni1 Al1 Sc1 . . 10_665 0
Ni1 Al1 D1 . . 2_555 0
Ni1 Al1 D1 . . 3_665 0
Ni1 Al1 Ni1 2_555 . 2_665 180.0(5)
Ni1 Al1 Ni1 2_555 . 3_555 60.0(3)
Ni1 Al1 Ni1 2_555 . 3_565 120.0(3)
Ni1 Al1 Ni2 2_555 . . 59.32(12)
Ni1 Al1 Ni2 2_555 . 4_555 59.32(12)
Ni1 Al1 Sc1 2_555 . . 115.43(10)
Ni1 Al1 Sc1 2_555 . 4_564 64.33(18)
Ni1 Al1 Sc1 2_555 . 4_664 115.0(3)
Ni1 Al1 Sc1 2_555 . 7_456 64.33(18)
Ni1 Al1 Sc1 2_555 . 7_556 115.0(3)
Ni1 Al1 Sc1 2_555 . 10_665 115.43(10)
Ni1 Al1 D1 2_555 . 2_555 79.0(16)
Ni1 Al1 D1 2_555 . 3_665 139.0(13)
Ni1 Al1 Ni1 2_665 . 3_555 120.0(3)
Ni1 Al1 Ni1 2_665 . 3_565 60.0(3)
Ni1 Al1 Ni2 2_665 . . 120.68(10)
Ni1 Al1 Ni2 2_665 . 4_555 120.68(10)
Ni1 Al1 Sc1 2_665 . . 64.57(12)
Ni1 Al1 Sc1 2_665 . 4_564 115.7(3)
Ni1 Al1 Sc1 2_665 . 4_664 65.01(18)
Ni1 Al1 Sc1 2_665 . 7_456 115.7(3)
Ni1 Al1 Sc1 2_665 . 7_556 65.01(18)
Ni1 Al1 Sc1 2_665 . 10_665 64.57(12)
Ni1 Al1 D1 2_665 . 2_555 101.0(16)
Ni1 Al1 D1 2_665 . 3_665 41.0(12)
Ni1 Al1 Ni1 3_555 . 3_565 180.0(5)
Ni1 Al1 Ni2 3_555 . . 59.32(15)
Ni1 Al1 Ni2 3_555 . 4_555 59.32(15)
Ni1 Al1 Sc1 3_555 . . 115.43(15)
Ni1 Al1 Sc1 3_555 . 4_564 114.99(18)
Ni1 Al1 Sc1 3_555 . 4_664 64.33(19)
Ni1 Al1 Sc1 3_555 . 7_456 114.99(18)
Ni1 Al1 Sc1 3_555 . 7_556 64.33(19)
Ni1 Al1 Sc1 3_555 . 10_665 115.43(15)
Ni1 Al1 D1 3_555 . 2_555 139.0(16)
Ni1 Al1 D1 3_555 . 3_665 79.0(12)
Ni1 Al1 Ni2 3_565 . . 120.68(16)
Ni1 Al1 Ni2 3_565 . 4_555 120.68(16)
Ni1 Al1 Sc1 3_565 . . 64.57(14)
Ni1 Al1 Sc1 3_565 . 4_564 65.01(19)
Ni1 Al1 Sc1 3_565 . 4_664 115.67(18)
Ni1 Al1 Sc1 3_565 . 7_456 65.01(19)
Ni1 Al1 Sc1 3_565 . 7_556 115.67(18)
Ni1 Al1 Sc1 3_565 . 10_665 64.57(14)
Ni1 Al1 D1 3_565 . 2_555 41.0(16)
Ni1 Al1 D1 3_565 . 3_665 101.0(12)
Ni2 Al1 Ni2 . . 4_555 107.8(2)
Ni2 Al1 Sc1 . . . 173.6(2)
Ni2 Al1 Sc1 . . 4_564 65.05(10)
Ni2 Al1 Sc1 . . 4_664 65.05(13)
Ni2 Al1 Sc1 . . 7_456 114.49(13)
Ni2 Al1 Sc1 . . 7_556 114.5(3)
Ni2 Al1 Sc1 . . 10_665 65.82(7)
Ni2 Al1 D1 . . 2_555 101.1(9)
Ni2 Al1 D1 . . 3_665 101.1(7)
Ni2 Al1 Sc1 4_555 . . 65.82(7)
Ni2 Al1 Sc1 4_555 . 4_564 114.49(13)
Ni2 Al1 Sc1 4_555 . 4_664 114.5(3)
Ni2 Al1 Sc1 4_555 . 7_456 65.05(10)
Ni2 Al1 Sc1 4_555 . 7_556 65.05(13)
Ni2 Al1 Sc1 4_555 . 10_665 173.6(2)
Ni2 Al1 D1 4_555 . 2_555 101.1(9)
Ni2 Al1 D1 4_555 . 3_665 101.1(7)
Sc1 Al1 Sc1 . . 4_564 116.9(2)
Sc1 Al1 Sc1 . . 4_664 116.90(14)
Sc1 Al1 Sc1 . . 7_456 63.49(13)
Sc1 Al1 Sc1 . . 7_556 63.49(10)
Sc1 Al1 Sc1 . . 10_665 120.6(2)
Sc1 Al1 D1 . . 2_555 80.7(8)
Sc1 Al1 D1 . . 3_665 80.7(6)
Sc1 Al1 Sc1 4_564 . 4_664 117.66(16)
Sc1 Al1 Sc1 4_564 . 7_456 62.33(19)
Sc1 Al1 Sc1 4_564 . 7_556 179.3(2)
Sc1 Al1 Sc1 4_564 . 10_665 63.49(13)
Sc1 Al1 D1 4_564 . 2_555 36.2(8)
Sc1 Al1 D1 4_564 . 3_665 144.2(6)
Sc1 Al1 Sc1 4_664 . 7_456 179.3(2)
Sc1 Al1 Sc1 4_664 . 7_556 62.33(19)
Sc1 Al1 Sc1 4_664 . 10_665 63.49(10)
Sc1 Al1 D1 4_664 . 2_555 144.2(8)
Sc1 Al1 D1 4_664 . 3_665 36.2(6)
Sc1 Al1 Sc1 7_456 . 7_556 117.66(16)
Sc1 Al1 Sc1 7_456 . 10_665 116.9(2)
Sc1 Al1 D1 7_456 . 2_555 36.2(8)
Sc1 Al1 D1 7_456 . 3_665 144.2(6)
Sc1 Al1 Sc1 7_556 . 10_665 116.90(14)
Sc1 Al1 D1 7_556 . 2_555 144.2(8)
Sc1 Al1 D1 7_556 . 3_665 36.2(6)
Sc1 Al1 D1 10_665 . 2_555 80.7(8)
Sc1 Al1 D1 10_665 . 3_665 80.7(6)
D1 Al1 D1 2_555 . 3_665 142(2)
Al1 Al2 Al1 . . 2_555 61.36(13)
Al1 Al2 Al1 . . 3_555 61.36(17)
Al1 Al2 Al1 . . 4_554 180.0(5)
Al1 Al2 Al1 . . 5_554 118.64(13)
Al1 Al2 Al1 . . 6_554 118.64(17)
Al1 Al2 Ni1 . . . 0.0(5)
Al1 Al2 Ni1 . . 2_555 61.36(13)
Al1 Al2 Ni1 . . 3_555 61.36(17)
Al1 Al2 Ni1 . . 4_554 180.0(5)
Al1 Al2 Ni1 . . 5_554 118.64(13)
Al1 Al2 Ni1 . . 6_554 118.64(17)
Al1 Al2 Ni2 . . . 0
Al1 Al2 Sc1 . . 4_554 116.42(17)
Al1 Al2 Sc1 . . 4_564 64.77(17)
Al1 Al2 Sc1 . . 4_664 64.77(14)
Al1 Al2 Sc1 . . 10_555 115.23(14)
Al1 Al2 Sc1 . . 10_655 115.23(17)
Al1 Al2 Sc1 . . 10_665 63.58(17)
Al1 Al2 Al1 2_555 . 3_555 61.4(2)
Al1 Al2 Al1 2_555 . 4_554 118.64(13)
Al1 Al2 Al1 2_555 . 5_554 180.0(5)
Al1 Al2 Al1 2_555 . 6_554 118.6(2)
Al1 Al2 Ni1 2_555 . . 61.36(13)
Al1 Al2 Ni1 2_555 . 2_555 0.0(5)
Al1 Al2 Ni1 2_555 . 3_555 61.4(2)
Al1 Al2 Ni1 2_555 . 4_554 118.64(13)
Al1 Al2 Ni1 2_555 . 5_554 180.0(5)
Al1 Al2 Ni1 2_555 . 6_554 118.6(2)
Al1 Al2 Ni2 2_555 . . 0
Al1 Al2 Sc1 2_555 . 4_554 64.8(2)
Al1 Al2 Sc1 2_555 . 4_564 64.8(2)
Al1 Al2 Sc1 2_555 . 4_664 116.42(17)
Al1 Al2 Sc1 2_555 . 10_555 63.58(17)
Al1 Al2 Sc1 2_555 . 10_655 115.2(2)
Al1 Al2 Sc1 2_555 . 10_665 115.2(2)
Al1 Al2 Al1 3_555 . 4_554 118.64(17)
Al1 Al2 Al1 3_555 . 5_554 118.6(2)
Al1 Al2 Al1 3_555 . 6_554 180.0(5)
Al1 Al2 Ni1 3_555 . . 61.36(17)
Al1 Al2 Ni1 3_555 . 2_555 61.4(2)
Al1 Al2 Ni1 3_555 . 3_555 0.0(5)
Al1 Al2 Ni1 3_555 . 4_554 118.64(17)
Al1 Al2 Ni1 3_555 . 5_554 118.6(2)
Al1 Al2 Ni1 3_555 . 6_554 180.0(5)
Al1 Al2 Ni2 3_555 . . 0
Al1 Al2 Sc1 3_555 . 4_554 64.77(13)
Al1 Al2 Sc1 3_555 . 4_564 116.42(19)
Al1 Al2 Sc1 3_555 . 4_664 64.77(17)
Al1 Al2 Sc1 3_555 . 10_555 115.23(17)
Al1 Al2 Sc1 3_555 . 10_655 63.58(19)
Al1 Al2 Sc1 3_555 . 10_665 115.23(13)
Al1 Al2 Al1 4_554 . 5_554 61.36(13)
Al1 Al2 Al1 4_554 . 6_554 61.36(17)
Al1 Al2 Ni1 4_554 . . 180.0(5)
Al1 Al2 Ni1 4_554 . 2_555 118.64(13)
Al1 Al2 Ni1 4_554 . 3_555 118.64(17)
Al1 Al2 Ni1 4_554 . 4_554 0.0(5)
Al1 Al2 Ni1 4_554 . 5_554 61.36(13)
Al1 Al2 Ni1 4_554 . 6_554 61.36(17)
Al1 Al2 Ni2 4_554 . . 0
Al1 Al2 Sc1 4_554 . 4_554 63.58(17)
Al1 Al2 Sc1 4_554 . 4_564 115.23(17)
Al1 Al2 Sc1 4_554 . 4_664 115.23(14)
Al1 Al2 Sc1 4_554 . 10_555 64.77(14)
Al1 Al2 Sc1 4_554 . 10_655 64.77(17)
Al1 Al2 Sc1 4_554 . 10_665 116.42(17)
Al1 Al2 Al1 5_554 . 6_554 61.4(2)
Al1 Al2 Ni1 5_554 . . 118.64(13)
Al1 Al2 Ni1 5_554 . 2_555 180.0(5)
Al1 Al2 Ni1 5_554 . 3_555 118.6(2)
Al1 Al2 Ni1 5_554 . 4_554 61.36(13)
Al1 Al2 Ni1 5_554 . 5_554 0.0(5)
Al1 Al2 Ni1 5_554 . 6_554 61.4(2)
Al1 Al2 Ni2 5_554 . . 0
Al1 Al2 Sc1 5_554 . 4_554 115.2(2)
Al1 Al2 Sc1 5_554 . 4_564 115.2(2)
Al1 Al2 Sc1 5_554 . 4_664 63.58(17)
Al1 Al2 Sc1 5_554 . 10_555 116.42(17)
Al1 Al2 Sc1 5_554 . 10_655 64.8(2)
Al1 Al2 Sc1 5_554 . 10_665 64.8(2)
Al1 Al2 Ni1 6_554 . . 118.64(17)
Al1 Al2 Ni1 6_554 . 2_555 118.6(2)
Al1 Al2 Ni1 6_554 . 3_555 180.0(5)
Al1 Al2 Ni1 6_554 . 4_554 61.36(17)
Al1 Al2 Ni1 6_554 . 5_554 61.4(2)
Al1 Al2 Ni1 6_554 . 6_554 0.0(5)
Al1 Al2 Ni2 6_554 . . 0
Al1 Al2 Sc1 6_554 . 4_554 115.23(13)
Al1 Al2 Sc1 6_554 . 4_564 63.58(19)
Al1 Al2 Sc1 6_554 . 4_664 115.23(17)
Al1 Al2 Sc1 6_554 . 10_555 64.77(17)
Al1 Al2 Sc1 6_554 . 10_655 116.42(19)
Al1 Al2 Sc1 6_554 . 10_665 64.77(13)
Ni1 Al2 Ni1 . . 2_555 61.36(13)
Ni1 Al2 Ni1 . . 3_555 61.36(17)
Ni1 Al2 Ni1 . . 4_554 180.0(5)
Ni1 Al2 Ni1 . . 5_554 118.64(13)
Ni1 Al2 Ni1 . . 6_554 118.64(17)
Ni1 Al2 Ni2 . . . 0
Ni1 Al2 Sc1 . . 4_554 116.42(17)
Ni1 Al2 Sc1 . . 4_564 64.77(17)
Ni1 Al2 Sc1 . . 4_664 64.77(14)
Ni1 Al2 Sc1 . . 10_555 115.23(14)
Ni1 Al2 Sc1 . . 10_655 115.23(17)
Ni1 Al2 Sc1 . . 10_665 63.58(17)
Ni1 Al2 Ni1 2_555 . 3_555 61.4(2)
Ni1 Al2 Ni1 2_555 . 4_554 118.64(13)
Ni1 Al2 Ni1 2_555 . 5_554 180.0(5)
Ni1 Al2 Ni1 2_555 . 6_554 118.6(2)
Ni1 Al2 Ni2 2_555 . . 0
Ni1 Al2 Sc1 2_555 . 4_554 64.8(2)
Ni1 Al2 Sc1 2_555 . 4_564 64.8(2)
Ni1 Al2 Sc1 2_555 . 4_664 116.42(17)
Ni1 Al2 Sc1 2_555 . 10_555 63.58(17)
Ni1 Al2 Sc1 2_555 . 10_655 115.2(2)
Ni1 Al2 Sc1 2_555 . 10_665 115.2(2)
Ni1 Al2 Ni1 3_555 . 4_554 118.64(17)
Ni1 Al2 Ni1 3_555 . 5_554 118.6(2)
Ni1 Al2 Ni1 3_555 . 6_554 180.0(5)
Ni1 Al2 Ni2 3_555 . . 0
Ni1 Al2 Sc1 3_555 . 4_554 64.77(13)
Ni1 Al2 Sc1 3_555 . 4_564 116.42(19)
Ni1 Al2 Sc1 3_555 . 4_664 64.77(17)
Ni1 Al2 Sc1 3_555 . 10_555 115.23(17)
Ni1 Al2 Sc1 3_555 . 10_655 63.58(19)
Ni1 Al2 Sc1 3_555 . 10_665 115.23(13)
Ni1 Al2 Ni1 4_554 . 5_554 61.36(13)
Ni1 Al2 Ni1 4_554 . 6_554 61.36(17)
Ni1 Al2 Ni2 4_554 . . 0
Ni1 Al2 Sc1 4_554 . 4_554 63.58(17)
Ni1 Al2 Sc1 4_554 . 4_564 115.23(17)
Ni1 Al2 Sc1 4_554 . 4_664 115.23(14)
Ni1 Al2 Sc1 4_554 . 10_555 64.77(14)
Ni1 Al2 Sc1 4_554 . 10_655 64.77(17)
Ni1 Al2 Sc1 4_554 . 10_665 116.42(17)
Ni1 Al2 Ni1 5_554 . 6_554 61.4(2)
Ni1 Al2 Ni2 5_554 . . 0
Ni1 Al2 Sc1 5_554 . 4_554 115.2(2)
Ni1 Al2 Sc1 5_554 . 4_564 115.2(2)
Ni1 Al2 Sc1 5_554 . 4_664 63.58(17)
Ni1 Al2 Sc1 5_554 . 10_555 116.42(17)
Ni1 Al2 Sc1 5_554 . 10_655 64.8(2)
Ni1 Al2 Sc1 5_554 . 10_665 64.8(2)
Ni1 Al2 Ni2 6_554 . . 0
Ni1 Al2 Sc1 6_554 . 4_554 115.23(13)
Ni1 Al2 Sc1 6_554 . 4_564 63.58(19)
Ni1 Al2 Sc1 6_554 . 4_664 115.23(17)
Ni1 Al2 Sc1 6_554 . 10_555 64.77(17)
Ni1 Al2 Sc1 6_554 . 10_655 116.42(19)
Ni1 Al2 Sc1 6_554 . 10_665 64.77(13)
Ni2 Al2 Sc1 . . 4_554 0
Ni2 Al2 Sc1 . . 4_564 0
Ni2 Al2 Sc1 . . 4_664 0
Ni2 Al2 Sc1 . . 10_555 0
Ni2 Al2 Sc1 . . 10_655 0
Ni2 Al2 Sc1 . . 10_665 0
Sc1 Al2 Sc1 4_554 . 4_564 117.23(5)
Sc1 Al2 Sc1 4_554 . 4_664 117.23(5)
Sc1 Al2 Sc1 4_554 . 10_555 62.77(5)
Sc1 Al2 Sc1 4_554 . 10_655 62.77(5)
Sc1 Al2 Sc1 4_554 . 10_665 180.0(5)
Sc1 Al2 Sc1 4_564 . 4_664 117.23(5)
Sc1 Al2 Sc1 4_564 . 10_555 62.77(5)
Sc1 Al2 Sc1 4_564 . 10_655 180.0(5)
Sc1 Al2 Sc1 4_564 . 10_665 62.77(5)
Sc1 Al2 Sc1 4_664 . 10_555 180.0(5)
Sc1 Al2 Sc1 4_664 . 10_655 62.77(5)
Sc1 Al2 Sc1 4_664 . 10_665 62.77(5)
Sc1 Al2 Sc1 10_555 . 10_655 117.23(5)
Sc1 Al2 Sc1 10_555 . 10_665 117.23(5)
Sc1 Al2 Sc1 10_655 . 10_665 117.23(5)
Al1 Ni1 Al1 . . 2_555 0
Al1 Ni1 Al1 . . 2_665 0
Al1 Ni1 Al1 . . 3_555 0
Al1 Ni1 Al1 . . 3_565 0
Al1 Ni1 Al2 . . . 0
Al1 Ni1 Al2 . . 4_555 0
Al1 Ni1 Ni1 . . 2_555 0
Al1 Ni1 Ni1 . . 2_665 0
Al1 Ni1 Ni1 . . 3_555 0
Al1 Ni1 Ni1 . . 3_565 0
Al1 Ni1 Ni2 . . . 0
Al1 Ni1 Ni2 . . 4_555 0
Al1 Ni1 Sc1 . . . 0
Al1 Ni1 Sc1 . . 4_564 0
Al1 Ni1 Sc1 . . 4_664 0
Al1 Ni1 Sc1 . . 7_456 0
Al1 Ni1 Sc1 . . 7_556 0
Al1 Ni1 Sc1 . . 10_665 0
Al1 Ni1 D1 . . 2_555 0
Al1 Ni1 D1 . . 3_665 0
Al1 Ni1 Al1 2_555 . 2_665 180.0(5)
Al1 Ni1 Al1 2_555 . 3_555 60.0(3)
Al1 Ni1 Al1 2_555 . 3_565 120.0(3)
Al1 Ni1 Al2 2_555 . . 59.32(12)
Al1 Ni1 Al2 2_555 . 4_555 59.32(12)
Al1 Ni1 Ni1 2_555 . 2_555 0.0(5)
Al1 Ni1 Ni1 2_555 . 2_665 180.0(5)
Al1 Ni1 Ni1 2_555 . 3_555 60.0(3)
Al1 Ni1 Ni1 2_555 . 3_565 120.0(3)
Al1 Ni1 Ni2 2_555 . . 59.32(12)
Al1 Ni1 Ni2 2_555 . 4_555 59.32(12)
Al1 Ni1 Sc1 2_555 . . 115.43(10)
Al1 Ni1 Sc1 2_555 . 4_564 64.33(18)
Al1 Ni1 Sc1 2_555 . 4_664 115.0(3)
Al1 Ni1 Sc1 2_555 . 7_456 64.33(18)
Al1 Ni1 Sc1 2_555 . 7_556 115.0(3)
Al1 Ni1 Sc1 2_555 . 10_665 115.43(10)
Al1 Ni1 D1 2_555 . 2_555 79.0(16)
Al1 Ni1 D1 2_555 . 3_665 139.0(13)
Al1 Ni1 Al1 2_665 . 3_555 120.0(3)
Al1 Ni1 Al1 2_665 . 3_565 60.0(3)
Al1 Ni1 Al2 2_665 . . 120.68(10)
Al1 Ni1 Al2 2_665 . 4_555 120.68(10)
Al1 Ni1 Ni1 2_665 . 2_555 180.0(5)
Al1 Ni1 Ni1 2_665 . 2_665 0.0(5)
Al1 Ni1 Ni1 2_665 . 3_555 120.0(3)
Al1 Ni1 Ni1 2_665 . 3_565 60.0(3)
Al1 Ni1 Ni2 2_665 . . 120.68(10)
Al1 Ni1 Ni2 2_665 . 4_555 120.68(10)
Al1 Ni1 Sc1 2_665 . . 64.57(12)
Al1 Ni1 Sc1 2_665 . 4_564 115.7(3)
Al1 Ni1 Sc1 2_665 . 4_664 65.01(18)
Al1 Ni1 Sc1 2_665 . 7_456 115.7(3)
Al1 Ni1 Sc1 2_665 . 7_556 65.01(18)
Al1 Ni1 Sc1 2_665 . 10_665 64.57(12)
Al1 Ni1 D1 2_665 . 2_555 101.0(16)
Al1 Ni1 D1 2_665 . 3_665 41.0(12)
Al1 Ni1 Al1 3_555 . 3_565 180.0(5)
Al1 Ni1 Al2 3_555 . . 59.32(15)
Al1 Ni1 Al2 3_555 . 4_555 59.32(15)
Al1 Ni1 Ni1 3_555 . 2_555 60.0(3)
Al1 Ni1 Ni1 3_555 . 2_665 120.0(3)
Al1 Ni1 Ni1 3_555 . 3_555 0.0(5)
Al1 Ni1 Ni1 3_555 . 3_565 180.0(5)
Al1 Ni1 Ni2 3_555 . . 59.32(15)
Al1 Ni1 Ni2 3_555 . 4_555 59.32(15)
Al1 Ni1 Sc1 3_555 . . 115.43(15)
Al1 Ni1 Sc1 3_555 . 4_564 114.99(18)
Al1 Ni1 Sc1 3_555 . 4_664 64.33(19)
Al1 Ni1 Sc1 3_555 . 7_456 114.99(18)
Al1 Ni1 Sc1 3_555 . 7_556 64.33(19)
Al1 Ni1 Sc1 3_555 . 10_665 115.43(15)
Al1 Ni1 D1 3_555 . 2_555 139.0(16)
Al1 Ni1 D1 3_555 . 3_665 79.0(12)
Al1 Ni1 Al2 3_565 . . 120.68(16)
Al1 Ni1 Al2 3_565 . 4_555 120.68(16)
Al1 Ni1 Ni1 3_565 . 2_555 120.0(3)
Al1 Ni1 Ni1 3_565 . 2_665 60.0(3)
Al1 Ni1 Ni1 3_565 . 3_555 180.0(5)
Al1 Ni1 Ni1 3_565 . 3_565 0.0(5)
Al1 Ni1 Ni2 3_565 . . 120.68(16)
Al1 Ni1 Ni2 3_565 . 4_555 120.68(16)
Al1 Ni1 Sc1 3_565 . . 64.57(14)
Al1 Ni1 Sc1 3_565 . 4_564 65.01(19)
Al1 Ni1 Sc1 3_565 . 4_664 115.67(18)
Al1 Ni1 Sc1 3_565 . 7_456 65.01(19)
Al1 Ni1 Sc1 3_565 . 7_556 115.67(18)
Al1 Ni1 Sc1 3_565 . 10_665 64.57(14)
Al1 Ni1 D1 3_565 . 2_555 41.0(16)
Al1 Ni1 D1 3_565 . 3_665 101.0(12)
Al2 Ni1 Al2 . . 4_555 107.8(2)
Al2 Ni1 Ni1 . . 2_555 59.32(12)
Al2 Ni1 Ni1 . . 2_665 120.68(10)
Al2 Ni1 Ni1 . . 3_555 59.32(15)
Al2 Ni1 Ni1 . . 3_565 120.68(16)
Al2 Ni1 Ni2 . . . 0.0(5)
Al2 Ni1 Ni2 . . 4_555 107.8(2)
Al2 Ni1 Sc1 . . . 173.6(2)
Al2 Ni1 Sc1 . . 4_564 65.05(10)
Al2 Ni1 Sc1 . . 4_664 65.05(13)
Al2 Ni1 Sc1 . . 7_456 114.49(13)
Al2 Ni1 Sc1 . . 7_556 114.5(3)
Al2 Ni1 Sc1 . . 10_665 65.82(7)
Al2 Ni1 D1 . . 2_555 101.1(9)
Al2 Ni1 D1 . . 3_665 101.1(7)
Al2 Ni1 Ni1 4_555 . 2_555 59.32(12)
Al2 Ni1 Ni1 4_555 . 2_665 120.68(10)
Al2 Ni1 Ni1 4_555 . 3_555 59.32(15)
Al2 Ni1 Ni1 4_555 . 3_565 120.68(16)
Al2 Ni1 Ni2 4_555 . . 107.8(2)
Al2 Ni1 Ni2 4_555 . 4_555 0.0(5)
Al2 Ni1 Sc1 4_555 . . 65.82(7)
Al2 Ni1 Sc1 4_555 . 4_564 114.49(13)
Al2 Ni1 Sc1 4_555 . 4_664 114.5(3)
Al2 Ni1 Sc1 4_555 . 7_456 65.05(10)
Al2 Ni1 Sc1 4_555 . 7_556 65.05(13)
Al2 Ni1 Sc1 4_555 . 10_665 173.6(2)
Al2 Ni1 D1 4_555 . 2_555 101.1(9)
Al2 Ni1 D1 4_555 . 3_665 101.1(7)
Ni1 Ni1 Ni1 2_555 . 2_665 180.0(5)
Ni1 Ni1 Ni1 2_555 . 3_555 60.0(3)
Ni1 Ni1 Ni1 2_555 . 3_565 120.0(3)
Ni1 Ni1 Ni2 2_555 . . 59.32(12)
Ni1 Ni1 Ni2 2_555 . 4_555 59.32(12)
Ni1 Ni1 Sc1 2_555 . . 115.43(10)
Ni1 Ni1 Sc1 2_555 . 4_564 64.33(18)
Ni1 Ni1 Sc1 2_555 . 4_664 115.0(3)
Ni1 Ni1 Sc1 2_555 . 7_456 64.33(18)
Ni1 Ni1 Sc1 2_555 . 7_556 115.0(3)
Ni1 Ni1 Sc1 2_555 . 10_665 115.43(10)
Ni1 Ni1 D1 2_555 . 2_555 79.0(16)
Ni1 Ni1 D1 2_555 . 3_665 139.0(13)
Ni1 Ni1 Ni1 2_665 . 3_555 120.0(3)
Ni1 Ni1 Ni1 2_665 . 3_565 60.0(3)
Ni1 Ni1 Ni2 2_665 . . 120.68(10)
Ni1 Ni1 Ni2 2_665 . 4_555 120.68(10)
Ni1 Ni1 Sc1 2_665 . . 64.57(12)
Ni1 Ni1 Sc1 2_665 . 4_564 115.7(3)
Ni1 Ni1 Sc1 2_665 . 4_664 65.01(18)
Ni1 Ni1 Sc1 2_665 . 7_456 115.7(3)
Ni1 Ni1 Sc1 2_665 . 7_556 65.01(18)
Ni1 Ni1 Sc1 2_665 . 10_665 64.57(12)
Ni1 Ni1 D1 2_665 . 2_555 101.0(16)
Ni1 Ni1 D1 2_665 . 3_665 41.0(12)
Ni1 Ni1 Ni1 3_555 . 3_565 180.0(5)
Ni1 Ni1 Ni2 3_555 . . 59.32(15)
Ni1 Ni1 Ni2 3_555 . 4_555 59.32(15)
Ni1 Ni1 Sc1 3_555 . . 115.43(15)
Ni1 Ni1 Sc1 3_555 . 4_564 114.99(18)
Ni1 Ni1 Sc1 3_555 . 4_664 64.33(19)
Ni1 Ni1 Sc1 3_555 . 7_456 114.99(18)
Ni1 Ni1 Sc1 3_555 . 7_556 64.33(19)
Ni1 Ni1 Sc1 3_555 . 10_665 115.43(15)
Ni1 Ni1 D1 3_555 . 2_555 139.0(16)
Ni1 Ni1 D1 3_555 . 3_665 79.0(12)
Ni1 Ni1 Ni2 3_565 . . 120.68(16)
Ni1 Ni1 Ni2 3_565 . 4_555 120.68(16)
Ni1 Ni1 Sc1 3_565 . . 64.57(14)
Ni1 Ni1 Sc1 3_565 . 4_564 65.01(19)
Ni1 Ni1 Sc1 3_565 . 4_664 115.67(18)
Ni1 Ni1 Sc1 3_565 . 7_456 65.01(19)
Ni1 Ni1 Sc1 3_565 . 7_556 115.67(18)
Ni1 Ni1 Sc1 3_565 . 10_665 64.57(14)
Ni1 Ni1 D1 3_565 . 2_555 41.0(16)
Ni1 Ni1 D1 3_565 . 3_665 101.0(12)
Ni2 Ni1 Ni2 . . 4_555 107.8(2)
Ni2 Ni1 Sc1 . . . 173.6(2)
Ni2 Ni1 Sc1 . . 4_564 65.05(10)
Ni2 Ni1 Sc1 . . 4_664 65.05(13)
Ni2 Ni1 Sc1 . . 7_456 114.49(13)
Ni2 Ni1 Sc1 . . 7_556 114.5(3)
Ni2 Ni1 Sc1 . . 10_665 65.82(7)
Ni2 Ni1 D1 . . 2_555 101.1(9)
Ni2 Ni1 D1 . . 3_665 101.1(7)
Ni2 Ni1 Sc1 4_555 . . 65.82(7)
Ni2 Ni1 Sc1 4_555 . 4_564 114.49(13)
Ni2 Ni1 Sc1 4_555 . 4_664 114.5(3)
Ni2 Ni1 Sc1 4_555 . 7_456 65.05(10)
Ni2 Ni1 Sc1 4_555 . 7_556 65.05(13)
Ni2 Ni1 Sc1 4_555 . 10_665 173.6(2)
Ni2 Ni1 D1 4_555 . 2_555 101.1(9)
Ni2 Ni1 D1 4_555 . 3_665 101.1(7)
Sc1 Ni1 Sc1 . . 4_564 116.9(2)
Sc1 Ni1 Sc1 . . 4_664 116.90(14)
Sc1 Ni1 Sc1 . . 7_456 63.49(13)
Sc1 Ni1 Sc1 . . 7_556 63.49(10)
Sc1 Ni1 Sc1 . . 10_665 120.6(2)
Sc1 Ni1 D1 . . 2_555 80.7(8)
Sc1 Ni1 D1 . . 3_665 80.7(6)
Sc1 Ni1 Sc1 4_564 . 4_664 117.66(16)
Sc1 Ni1 Sc1 4_564 . 7_456 62.33(19)
Sc1 Ni1 Sc1 4_564 . 7_556 179.3(2)
Sc1 Ni1 Sc1 4_564 . 10_665 63.49(13)
Sc1 Ni1 D1 4_564 . 2_555 36.2(8)
Sc1 Ni1 D1 4_564 . 3_665 144.2(6)
Sc1 Ni1 Sc1 4_664 . 7_456 179.3(2)
Sc1 Ni1 Sc1 4_664 . 7_556 62.33(19)
Sc1 Ni1 Sc1 4_664 . 10_665 63.49(10)
Sc1 Ni1 D1 4_664 . 2_555 144.2(8)
Sc1 Ni1 D1 4_664 . 3_665 36.2(6)
Sc1 Ni1 Sc1 7_456 . 7_556 117.66(16)
Sc1 Ni1 Sc1 7_456 . 10_665 116.9(2)
Sc1 Ni1 D1 7_456 . 2_555 36.2(8)
Sc1 Ni1 D1 7_456 . 3_665 144.2(6)
Sc1 Ni1 Sc1 7_556 . 10_665 116.90(14)
Sc1 Ni1 D1 7_556 . 2_555 144.2(8)
Sc1 Ni1 D1 7_556 . 3_665 36.2(6)
Sc1 Ni1 D1 10_665 . 2_555 80.7(8)
Sc1 Ni1 D1 10_665 . 3_665 80.7(6)
D1 Ni1 D1 2_555 . 3_665 142(2)
Al1 Ni2 Al1 . . 2_555 61.36(13)
Al1 Ni2 Al1 . . 3_555 61.36(17)
Al1 Ni2 Al1 . . 4_554 180.0(5)
Al1 Ni2 Al1 . . 5_554 118.64(13)
Al1 Ni2 Al1 . . 6_554 118.64(17)
Al1 Ni2 Al2 . . . 0
Al1 Ni2 Ni1 . . . 0.0(5)
Al1 Ni2 Ni1 . . 2_555 61.36(13)
Al1 Ni2 Ni1 . . 3_555 61.36(17)
Al1 Ni2 Ni1 . . 4_554 180.0(5)
Al1 Ni2 Ni1 . . 5_554 118.64(13)
Al1 Ni2 Ni1 . . 6_554 118.64(17)
Al1 Ni2 Sc1 . . 4_554 116.42(17)
Al1 Ni2 Sc1 . . 4_564 64.77(17)
Al1 Ni2 Sc1 . . 4_664 64.77(14)
Al1 Ni2 Sc1 . . 10_555 115.23(14)
Al1 Ni2 Sc1 . . 10_655 115.23(17)
Al1 Ni2 Sc1 . . 10_665 63.58(17)
Al1 Ni2 Al1 2_555 . 3_555 61.4(2)
Al1 Ni2 Al1 2_555 . 4_554 118.64(13)
Al1 Ni2 Al1 2_555 . 5_554 180.0(5)
Al1 Ni2 Al1 2_555 . 6_554 118.6(2)
Al1 Ni2 Al2 2_555 . . 0
Al1 Ni2 Ni1 2_555 . . 61.36(13)
Al1 Ni2 Ni1 2_555 . 2_555 0.0(5)
Al1 Ni2 Ni1 2_555 . 3_555 61.4(2)
Al1 Ni2 Ni1 2_555 . 4_554 118.64(13)
Al1 Ni2 Ni1 2_555 . 5_554 180.0(5)
Al1 Ni2 Ni1 2_555 . 6_554 118.6(2)
Al1 Ni2 Sc1 2_555 . 4_554 64.8(2)
Al1 Ni2 Sc1 2_555 . 4_564 64.8(2)
Al1 Ni2 Sc1 2_555 . 4_664 116.42(17)
Al1 Ni2 Sc1 2_555 . 10_555 63.58(17)
Al1 Ni2 Sc1 2_555 . 10_655 115.2(2)
Al1 Ni2 Sc1 2_555 . 10_665 115.2(2)
Al1 Ni2 Al1 3_555 . 4_554 118.64(17)
Al1 Ni2 Al1 3_555 . 5_554 118.6(2)
Al1 Ni2 Al1 3_555 . 6_554 180.0(5)
Al1 Ni2 Al2 3_555 . . 0
Al1 Ni2 Ni1 3_555 . . 61.36(17)
Al1 Ni2 Ni1 3_555 . 2_555 61.4(2)
Al1 Ni2 Ni1 3_555 . 3_555 0.0(5)
Al1 Ni2 Ni1 3_555 . 4_554 118.64(17)
Al1 Ni2 Ni1 3_555 . 5_554 118.6(2)
Al1 Ni2 Ni1 3_555 . 6_554 180.0(5)
Al1 Ni2 Sc1 3_555 . 4_554 64.77(13)
Al1 Ni2 Sc1 3_555 . 4_564 116.42(19)
Al1 Ni2 Sc1 3_555 . 4_664 64.77(17)
Al1 Ni2 Sc1 3_555 . 10_555 115.23(17)
Al1 Ni2 Sc1 3_555 . 10_655 63.58(19)
Al1 Ni2 Sc1 3_555 . 10_665 115.23(13)
Al1 Ni2 Al1 4_554 . 5_554 61.36(13)
Al1 Ni2 Al1 4_554 . 6_554 61.36(17)
Al1 Ni2 Al2 4_554 . . 0
Al1 Ni2 Ni1 4_554 . . 180.0(5)
Al1 Ni2 Ni1 4_554 . 2_555 118.64(13)
Al1 Ni2 Ni1 4_554 . 3_555 118.64(17)
Al1 Ni2 Ni1 4_554 . 4_554 0.0(5)
Al1 Ni2 Ni1 4_554 . 5_554 61.36(13)
Al1 Ni2 Ni1 4_554 . 6_554 61.36(17)
Al1 Ni2 Sc1 4_554 . 4_554 63.58(17)
Al1 Ni2 Sc1 4_554 . 4_564 115.23(17)
Al1 Ni2 Sc1 4_554 . 4_664 115.23(14)
Al1 Ni2 Sc1 4_554 . 10_555 64.77(14)
Al1 Ni2 Sc1 4_554 . 10_655 64.77(17)
Al1 Ni2 Sc1 4_554 . 10_665 116.42(17)
Al1 Ni2 Al1 5_554 . 6_554 61.4(2)
Al1 Ni2 Al2 5_554 . . 0
Al1 Ni2 Ni1 5_554 . . 118.64(13)
Al1 Ni2 Ni1 5_554 . 2_555 180.0(5)
Al1 Ni2 Ni1 5_554 . 3_555 118.6(2)
Al1 Ni2 Ni1 5_554 . 4_554 61.36(13)
Al1 Ni2 Ni1 5_554 . 5_554 0.0(5)
Al1 Ni2 Ni1 5_554 . 6_554 61.4(2)
Al1 Ni2 Sc1 5_554 . 4_554 115.2(2)
Al1 Ni2 Sc1 5_554 . 4_564 115.2(2)
Al1 Ni2 Sc1 5_554 . 4_664 63.58(17)
Al1 Ni2 Sc1 5_554 . 10_555 116.42(17)
Al1 Ni2 Sc1 5_554 . 10_655 64.8(2)
Al1 Ni2 Sc1 5_554 . 10_665 64.8(2)
Al1 Ni2 Al2 6_554 . . 0
Al1 Ni2 Ni1 6_554 . . 118.64(17)
Al1 Ni2 Ni1 6_554 . 2_555 118.6(2)
Al1 Ni2 Ni1 6_554 . 3_555 180.0(5)
Al1 Ni2 Ni1 6_554 . 4_554 61.36(17)
Al1 Ni2 Ni1 6_554 . 5_554 61.4(2)
Al1 Ni2 Ni1 6_554 . 6_554 0.0(5)
Al1 Ni2 Sc1 6_554 . 4_554 115.23(13)
Al1 Ni2 Sc1 6_554 . 4_564 63.58(19)
Al1 Ni2 Sc1 6_554 . 4_664 115.23(17)
Al1 Ni2 Sc1 6_554 . 10_555 64.77(17)
Al1 Ni2 Sc1 6_554 . 10_655 116.42(19)
Al1 Ni2 Sc1 6_554 . 10_665 64.77(13)
Al2 Ni2 Ni1 . . . 0
Al2 Ni2 Ni1 . . 2_555 0
Al2 Ni2 Ni1 . . 3_555 0
Al2 Ni2 Ni1 . . 4_554 0
Al2 Ni2 Ni1 . . 5_554 0
Al2 Ni2 Ni1 . . 6_554 0
Al2 Ni2 Sc1 . . 4_554 0
Al2 Ni2 Sc1 . . 4_564 0
Al2 Ni2 Sc1 . . 4_664 0
Al2 Ni2 Sc1 . . 10_555 0
Al2 Ni2 Sc1 . . 10_655 0
Al2 Ni2 Sc1 . . 10_665 0
Ni1 Ni2 Ni1 . . 2_555 61.36(13)
Ni1 Ni2 Ni1 . . 3_555 61.36(17)
Ni1 Ni2 Ni1 . . 4_554 180.0(5)
Ni1 Ni2 Ni1 . . 5_554 118.64(13)
Ni1 Ni2 Ni1 . . 6_554 118.64(17)
Ni1 Ni2 Sc1 . . 4_554 116.42(17)
Ni1 Ni2 Sc1 . . 4_564 64.77(17)
Ni1 Ni2 Sc1 . . 4_664 64.77(14)
Ni1 Ni2 Sc1 . . 10_555 115.23(14)
Ni1 Ni2 Sc1 . . 10_655 115.23(17)
Ni1 Ni2 Sc1 . . 10_665 63.58(17)
Ni1 Ni2 Ni1 2_555 . 3_555 61.4(2)
Ni1 Ni2 Ni1 2_555 . 4_554 118.64(13)
Ni1 Ni2 Ni1 2_555 . 5_554 180.0(5)
Ni1 Ni2 Ni1 2_555 . 6_554 118.6(2)
Ni1 Ni2 Sc1 2_555 . 4_554 64.8(2)
Ni1 Ni2 Sc1 2_555 . 4_564 64.8(2)
Ni1 Ni2 Sc1 2_555 . 4_664 116.42(17)
Ni1 Ni2 Sc1 2_555 . 10_555 63.58(17)
Ni1 Ni2 Sc1 2_555 . 10_655 115.2(2)
Ni1 Ni2 Sc1 2_555 . 10_665 115.2(2)
Ni1 Ni2 Ni1 3_555 . 4_554 118.64(17)
Ni1 Ni2 Ni1 3_555 . 5_554 118.6(2)
Ni1 Ni2 Ni1 3_555 . 6_554 180.0(5)
Ni1 Ni2 Sc1 3_555 . 4_554 64.77(13)
Ni1 Ni2 Sc1 3_555 . 4_564 116.42(19)
Ni1 Ni2 Sc1 3_555 . 4_664 64.77(17)
Ni1 Ni2 Sc1 3_555 . 10_555 115.23(17)
Ni1 Ni2 Sc1 3_555 . 10_655 63.58(19)
Ni1 Ni2 Sc1 3_555 . 10_665 115.23(13)
Ni1 Ni2 Ni1 4_554 . 5_554 61.36(13)
Ni1 Ni2 Ni1 4_554 . 6_554 61.36(17)
Ni1 Ni2 Sc1 4_554 . 4_554 63.58(17)
Ni1 Ni2 Sc1 4_554 . 4_564 115.23(17)
Ni1 Ni2 Sc1 4_554 . 4_664 115.23(14)
Ni1 Ni2 Sc1 4_554 . 10_555 64.77(14)
Ni1 Ni2 Sc1 4_554 . 10_655 64.77(17)
Ni1 Ni2 Sc1 4_554 . 10_665 116.42(17)
Ni1 Ni2 Ni1 5_554 . 6_554 61.4(2)
Ni1 Ni2 Sc1 5_554 . 4_554 115.2(2)
Ni1 Ni2 Sc1 5_554 . 4_564 115.2(2)
Ni1 Ni2 Sc1 5_554 . 4_664 63.58(17)
Ni1 Ni2 Sc1 5_554 . 10_555 116.42(17)
Ni1 Ni2 Sc1 5_554 . 10_655 64.8(2)
Ni1 Ni2 Sc1 5_554 . 10_665 64.8(2)
Ni1 Ni2 Sc1 6_554 . 4_554 115.23(13)
Ni1 Ni2 Sc1 6_554 . 4_564 63.58(19)
Ni1 Ni2 Sc1 6_554 . 4_664 115.23(17)
Ni1 Ni2 Sc1 6_554 . 10_555 64.77(17)
Ni1 Ni2 Sc1 6_554 . 10_655 116.42(19)
Ni1 Ni2 Sc1 6_554 . 10_665 64.77(13)
Sc1 Ni2 Sc1 4_554 . 4_564 117.23(5)
Sc1 Ni2 Sc1 4_554 . 4_664 117.23(5)
Sc1 Ni2 Sc1 4_554 . 10_555 62.77(5)
Sc1 Ni2 Sc1 4_554 . 10_655 62.77(5)
Sc1 Ni2 Sc1 4_554 . 10_665 180.0(5)
Sc1 Ni2 Sc1 4_564 . 4_664 117.23(5)
Sc1 Ni2 Sc1 4_564 . 10_555 62.77(5)
Sc1 Ni2 Sc1 4_564 . 10_655 180.0(5)
Sc1 Ni2 Sc1 4_564 . 10_665 62.77(5)
Sc1 Ni2 Sc1 4_664 . 10_555 180.0(5)
Sc1 Ni2 Sc1 4_664 . 10_655 62.77(5)
Sc1 Ni2 Sc1 4_664 . 10_665 62.77(5)
Sc1 Ni2 Sc1 10_555 . 10_655 117.23(5)
Sc1 Ni2 Sc1 10_555 . 10_665 117.23(5)
Sc1 Ni2 Sc1 10_655 . 10_665 117.23(5)
Al1 Sc1 Al1 . . 2_665 50.86(16)
Al1 Sc1 Al1 . . 3_565 50.86(19)
Al1 Sc1 Al1 . . 4_565 116.51(12)
Al1 Sc1 Al1 . . 4_665 116.51(17)
Al1 Sc1 Al1 . . 5_555 94.79(15)
Al1 Sc1 Al1 . . 5_565 144.9(2)
Al1 Sc1 Al1 . . 6_555 94.79(9)
Al1 Sc1 Al1 . . 6_665 144.92(18)
Al1 Sc1 Al2 . . 4_555 50.60(12)
Al1 Sc1 Al2 . . 4_565 95.6(2)
Al1 Sc1 Al2 . . 4_665 95.65(16)
Al1 Sc1 Ni1 . . . 0.0(5)
Al1 Sc1 Ni1 . . 2_665 50.86(16)
Al1 Sc1 Ni1 . . 3_565 50.86(19)
Al1 Sc1 Ni1 . . 4_565 116.51(12)
Al1 Sc1 Ni1 . . 4_665 116.51(17)
Al1 Sc1 Ni1 . . 5_555 94.79(15)
Al1 Sc1 Ni1 . . 5_565 144.9(2)
Al1 Sc1 Ni1 . . 6_555 94.79(9)
Al1 Sc1 Ni1 . . 6_665 144.92(18)
Al1 Sc1 Ni2 . . 4_555 50.60(12)
Al1 Sc1 Ni2 . . 4_565 95.6(2)
Al1 Sc1 Ni2 . . 4_665 95.65(16)
Al1 Sc1 Sc1 . . 7_456 59.01(15)
Al1 Sc1 Sc1 . . 7_556 59.01(18)
Al1 Sc1 Sc1 . . 7_566 100.9(2)
Al1 Sc1 Sc1 . . 10_666 150.28(12)
Al1 Sc1 D1 . . 4_665 173.6(12)
Al1 Sc1 D1 . . 5_565 123.8(12)
Al1 Sc1 D1 . . 6_555 123.8(10)
Al1 Sc1 Al1 2_665 . 3_565 50.9(2)
Al1 Sc1 Al1 2_665 . 4_565 144.9(2)
Al1 Sc1 Al1 2_665 . 4_665 94.79(15)
Al1 Sc1 Al1 2_665 . 5_555 116.5(2)
Al1 Sc1 Al1 2_665 . 5_565 116.51(18)
Al1 Sc1 Al1 2_665 . 6_555 144.92(19)
Al1 Sc1 Al1 2_665 . 6_665 94.79(12)
Al1 Sc1 Al2 2_665 . 4_555 95.6(2)
Al1 Sc1 Al2 2_665 . 4_565 95.6(2)
Al1 Sc1 Al2 2_665 . 4_665 50.60(12)
Al1 Sc1 Ni1 2_665 . . 50.86(16)
Al1 Sc1 Ni1 2_665 . 2_665 0.0(5)
Al1 Sc1 Ni1 2_665 . 3_565 50.9(2)
Al1 Sc1 Ni1 2_665 . 4_565 144.9(2)
Al1 Sc1 Ni1 2_665 . 4_665 94.79(15)
Al1 Sc1 Ni1 2_665 . 5_555 116.5(2)
Al1 Sc1 Ni1 2_665 . 5_565 116.51(18)
Al1 Sc1 Ni1 2_665 . 6_555 144.92(19)
Al1 Sc1 Ni1 2_665 . 6_665 94.79(12)
Al1 Sc1 Ni2 2_665 . 4_555 95.6(2)
Al1 Sc1 Ni2 2_665 . 4_565 95.6(2)
Al1 Sc1 Ni2 2_665 . 4_665 50.60(12)
Al1 Sc1 Sc1 2_665 . 7_456 100.9(2)
Al1 Sc1 Sc1 2_665 . 7_556 59.0(2)
Al1 Sc1 Sc1 2_665 . 7_566 59.0(2)
Al1 Sc1 Sc1 2_665 . 10_666 150.28(12)
Al1 Sc1 D1 2_665 . 4_665 123.8(7)
Al1 Sc1 D1 2_665 . 5_565 173.6(12)
Al1 Sc1 D1 2_665 . 6_555 123.8(17)
Al1 Sc1 Al1 3_565 . 4_565 94.79(16)
Al1 Sc1 Al1 3_565 . 4_665 144.9(2)
Al1 Sc1 Al1 3_565 . 5_555 144.92(18)
Al1 Sc1 Al1 3_565 . 5_565 94.79(14)
Al1 Sc1 Al1 3_565 . 6_555 116.51(17)
Al1 Sc1 Al1 3_565 . 6_665 116.51(12)
Al1 Sc1 Al2 3_565 . 4_555 95.65(16)
Al1 Sc1 Al2 3_565 . 4_565 50.60(14)
Al1 Sc1 Al2 3_565 . 4_665 95.6(2)
Al1 Sc1 Ni1 3_565 . . 50.86(19)
Al1 Sc1 Ni1 3_565 . 2_665 50.9(2)
Al1 Sc1 Ni1 3_565 . 3_565 0.0(5)
Al1 Sc1 Ni1 3_565 . 4_565 94.79(16)
Al1 Sc1 Ni1 3_565 . 4_665 144.9(2)
Al1 Sc1 Ni1 3_565 . 5_555 144.92(18)
Al1 Sc1 Ni1 3_565 . 5_565 94.79(14)
Al1 Sc1 Ni1 3_565 . 6_555 116.51(17)
Al1 Sc1 Ni1 3_565 . 6_665 116.51(12)
Al1 Sc1 Ni2 3_565 . 4_555 95.65(16)
Al1 Sc1 Ni2 3_565 . 4_565 50.60(14)
Al1 Sc1 Ni2 3_565 . 4_665 95.6(2)
Al1 Sc1 Sc1 3_565 . 7_456 59.01(17)
Al1 Sc1 Sc1 3_565 . 7_556 100.9(3)
Al1 Sc1 Sc1 3_565 . 7_566 59.01(15)
Al1 Sc1 Sc1 3_565 . 10_666 150.28(14)
Al1 Sc1 D1 3_565 . 4_665 123.8(15)
Al1 Sc1 D1 3_565 . 5_565 123.8(18)
Al1 Sc1 D1 3_565 . 6_555 173.6(15)
Al1 Sc1 Al1 4_565 . 4_665 117.7(2)
Al1 Sc1 Al1 4_565 . 5_555 95.6(2)
Al1 Sc1 Al1 4_565 . 5_565 51.34(16)
Al1 Sc1 Al1 4_565 . 6_555 49.98(19)
Al1 Sc1 Al1 4_565 . 6_665 95.6(2)
Al1 Sc1 Al2 4_565 . 4_555 94.64(12)
Al1 Sc1 Al2 4_565 . 4_565 50.17(11)
Al1 Sc1 Al2 4_565 . 4_665 145.14(17)
Al1 Sc1 Ni1 4_565 . . 116.51(12)
Al1 Sc1 Ni1 4_565 . 2_665 144.9(2)
Al1 Sc1 Ni1 4_565 . 3_565 94.79(16)
Al1 Sc1 Ni1 4_565 . 4_565 0.0(5)
Al1 Sc1 Ni1 4_565 . 4_665 117.7(2)
Al1 Sc1 Ni1 4_565 . 5_555 95.6(2)
Al1 Sc1 Ni1 4_565 . 5_565 51.34(16)
Al1 Sc1 Ni1 4_565 . 6_555 49.98(19)
Al1 Sc1 Ni1 4_565 . 6_665 95.6(2)
Al1 Sc1 Ni2 4_565 . 4_555 94.64(12)
Al1 Sc1 Ni2 4_565 . 4_565 50.17(11)
Al1 Sc1 Ni2 4_565 . 4_665 145.14(17)
Al1 Sc1 Sc1 4_565 . 7_456 57.50(12)
Al1 Sc1 Sc1 4_565 . 7_556 149.93(17)
Al1 Sc1 Sc1 4_565 . 7_566 99.96(14)
Al1 Sc1 Sc1 4_565 . 10_666 58.83(12)
Al1 Sc1 D1 4_565 . 4_665 65.5(9)
Al1 Sc1 D1 4_565 . 5_565 31(2)
Al1 Sc1 D1 4_565 . 6_555 90.9(17)
Al1 Sc1 Al1 4_665 . 5_555 49.98(16)
Al1 Sc1 Al1 4_665 . 5_565 95.6(2)
Al1 Sc1 Al1 4_665 . 6_555 95.6(2)
Al1 Sc1 Al1 4_665 . 6_665 51.34(19)
Al1 Sc1 Al2 4_665 . 4_555 94.64(13)
Al1 Sc1 Al2 4_665 . 4_565 145.14(19)
Al1 Sc1 Al2 4_665 . 4_665 50.17(6)
Al1 Sc1 Ni1 4_665 . . 116.51(17)
Al1 Sc1 Ni1 4_665 . 2_665 94.79(15)
Al1 Sc1 Ni1 4_665 . 3_565 144.9(2)
Al1 Sc1 Ni1 4_665 . 4_565 117.7(2)
Al1 Sc1 Ni1 4_665 . 4_665 0.0(5)
Al1 Sc1 Ni1 4_665 . 5_555 49.98(16)
Al1 Sc1 Ni1 4_665 . 5_565 95.6(2)
Al1 Sc1 Ni1 4_665 . 6_555 95.6(2)
Al1 Sc1 Ni1 4_665 . 6_665 51.34(19)
Al1 Sc1 Ni2 4_665 . 4_555 94.64(13)
Al1 Sc1 Ni2 4_665 . 4_565 145.14(19)
Al1 Sc1 Ni2 4_665 . 4_665 50.17(6)
Al1 Sc1 Sc1 4_665 . 7_456 149.93(15)
Al1 Sc1 Sc1 4_665 . 7_556 57.50(14)
Al1 Sc1 Sc1 4_665 . 7_566 99.96(12)
Al1 Sc1 Sc1 4_665 . 10_666 58.83(12)
Al1 Sc1 D1 4_665 . 4_665 65.5(15)
Al1 Sc1 D1 4_665 . 5_565 90.9(17)
Al1 Sc1 D1 4_665 . 6_555 31.1(16)
Al1 Sc1 Al1 5_555 . 5_565 117.7(3)
Al1 Sc1 Al1 5_555 . 6_555 51.3(2)
Al1 Sc1 Al1 5_555 . 6_665 95.6(2)
Al1 Sc1 Al2 5_555 . 4_555 50.17(8)
Al1 Sc1 Al2 5_555 . 4_565 145.14(19)
Al1 Sc1 Al2 5_555 . 4_665 94.64(13)
Al1 Sc1 Ni1 5_555 . . 94.79(15)
Al1 Sc1 Ni1 5_555 . 2_665 116.5(2)
Al1 Sc1 Ni1 5_555 . 3_565 144.92(18)
Al1 Sc1 Ni1 5_555 . 4_565 95.6(2)
Al1 Sc1 Ni1 5_555 . 4_665 49.98(16)
Al1 Sc1 Ni1 5_555 . 5_555 0.0(5)
Al1 Sc1 Ni1 5_555 . 5_565 117.7(3)
Al1 Sc1 Ni1 5_555 . 6_555 51.3(2)
Al1 Sc1 Ni1 5_555 . 6_665 95.6(2)
Al1 Sc1 Ni2 5_555 . 4_555 50.17(8)
Al1 Sc1 Ni2 5_555 . 4_565 145.14(19)
Al1 Sc1 Ni2 5_555 . 4_665 94.64(13)
Al1 Sc1 Sc1 5_555 . 7_456 99.96(12)
Al1 Sc1 Sc1 5_555 . 7_556 57.50(15)
Al1 Sc1 Sc1 5_555 . 7_566 149.93(15)
Al1 Sc1 Sc1 5_555 . 10_666 58.83(14)
Al1 Sc1 D1 5_555 . 4_665 90.9(15)
Al1 Sc1 D1 5_555 . 5_565 66(2)
Al1 Sc1 D1 5_555 . 6_555 31.1(7)
Al1 Sc1 Al1 5_565 . 6_555 95.64(19)
Al1 Sc1 Al1 5_565 . 6_665 50.0(2)
Al1 Sc1 Al2 5_565 . 4_555 145.14(17)
Al1 Sc1 Al2 5_565 . 4_565 50.17(12)
Al1 Sc1 Al2 5_565 . 4_665 94.64(12)
Al1 Sc1 Ni1 5_565 . . 144.9(2)
Al1 Sc1 Ni1 5_565 . 2_665 116.51(18)
Al1 Sc1 Ni1 5_565 . 3_565 94.79(14)
Al1 Sc1 Ni1 5_565 . 4_565 51.34(16)
Al1 Sc1 Ni1 5_565 . 4_665 95.6(2)
Al1 Sc1 Ni1 5_565 . 5_555 117.7(3)
Al1 Sc1 Ni1 5_565 . 5_565 0.0(5)
Al1 Sc1 Ni1 5_565 . 6_555 95.64(19)
Al1 Sc1 Ni1 5_565 . 6_665 50.0(2)
Al1 Sc1 Ni2 5_565 . 4_555 145.14(17)
Al1 Sc1 Ni2 5_565 . 4_565 50.17(12)
Al1 Sc1 Ni2 5_565 . 4_665 94.64(12)
Al1 Sc1 Sc1 5_565 . 7_456 99.96(14)
Al1 Sc1 Sc1 5_565 . 7_556 149.93(17)
Al1 Sc1 Sc1 5_565 . 7_566 57.50(13)
Al1 Sc1 Sc1 5_565 . 10_666 58.83(14)
Al1 Sc1 D1 5_565 . 4_665 31.1(16)
Al1 Sc1 D1 5_565 . 5_565 65.5(19)
Al1 Sc1 D1 5_565 . 6_555 90.9(11)
Al1 Sc1 Al1 6_555 . 6_665 117.7(2)
Al1 Sc1 Al2 6_555 . 4_555 50.17(8)
Al1 Sc1 Al2 6_555 . 4_565 94.64(15)
Al1 Sc1 Al2 6_555 . 4_665 145.1(2)
Al1 Sc1 Ni1 6_555 . . 94.79(9)
Al1 Sc1 Ni1 6_555 . 2_665 144.92(19)
Al1 Sc1 Ni1 6_555 . 3_565 116.51(17)
Al1 Sc1 Ni1 6_555 . 4_565 49.98(19)
Al1 Sc1 Ni1 6_555 . 4_665 95.6(2)
Al1 Sc1 Ni1 6_555 . 5_555 51.3(2)
Al1 Sc1 Ni1 6_555 . 5_565 95.64(19)
Al1 Sc1 Ni1 6_555 . 6_555 0.0(5)
Al1 Sc1 Ni1 6_555 . 6_665 117.7(2)
Al1 Sc1 Ni2 6_555 . 4_555 50.17(8)
Al1 Sc1 Ni2 6_555 . 4_565 94.64(15)
Al1 Sc1 Ni2 6_555 . 4_665 145.1(2)
Al1 Sc1 Sc1 6_555 . 7_456 57.50(15)
Al1 Sc1 Sc1 6_555 . 7_556 99.96(14)
Al1 Sc1 Sc1 6_555 . 7_566 149.94(17)
Al1 Sc1 Sc1 6_555 . 10_666 58.83(12)
Al1 Sc1 D1 6_555 . 4_665 90.9(8)
Al1 Sc1 D1 6_555 . 5_565 31.1(16)
Al1 Sc1 D1 6_555 . 6_555 65.5(14)
Al1 Sc1 Al2 6_665 . 4_555 145.14(18)
Al1 Sc1 Al2 6_665 . 4_565 94.64(15)
Al1 Sc1 Al2 6_665 . 4_665 50.17(12)
Al1 Sc1 Ni1 6_665 . . 144.92(18)
Al1 Sc1 Ni1 6_665 . 2_665 94.79(12)
Al1 Sc1 Ni1 6_665 . 3_565 116.51(12)
Al1 Sc1 Ni1 6_665 . 4_565 95.6(2)
Al1 Sc1 Ni1 6_665 . 4_665 51.34(19)
Al1 Sc1 Ni1 6_665 . 5_555 95.6(2)
Al1 Sc1 Ni1 6_665 . 5_565 50.0(2)
Al1 Sc1 Ni1 6_665 . 6_555 117.7(2)
Al1 Sc1 Ni1 6_665 . 6_665 0.0(5)
Al1 Sc1 Ni2 6_665 . 4_555 145.14(18)
Al1 Sc1 Ni2 6_665 . 4_565 94.64(15)
Al1 Sc1 Ni2 6_665 . 4_665 50.17(12)
Al1 Sc1 Sc1 6_665 . 7_456 149.94(18)
Al1 Sc1 Sc1 6_665 . 7_556 99.96(16)
Al1 Sc1 Sc1 6_665 . 7_566 57.50(12)
Al1 Sc1 Sc1 6_665 . 10_666 58.83(12)
Al1 Sc1 D1 6_665 . 4_665 31.1(7)
Al1 Sc1 D1 6_665 . 5_565 90.9(11)
Al1 Sc1 D1 6_665 . 6_555 65.5(8)
Al2 Sc1 Al2 4_555 . 4_565 117.23(7)
Al2 Sc1 Al2 4_555 . 4_665 117.23(7)
Al2 Sc1 Ni1 4_555 . . 50.60(12)
Al2 Sc1 Ni1 4_555 . 2_665 95.6(2)
Al2 Sc1 Ni1 4_555 . 3_565 95.65(16)
Al2 Sc1 Ni1 4_555 . 4_565 94.64(12)
Al2 Sc1 Ni1 4_555 . 4_665 94.64(13)
Al2 Sc1 Ni1 4_555 . 5_555 50.17(8)
Al2 Sc1 Ni1 4_555 . 5_565 145.14(17)
Al2 Sc1 Ni1 4_555 . 6_555 50.17(8)
Al2 Sc1 Ni1 4_555 . 6_665 145.14(18)
Al2 Sc1 Ni2 4_555 . 4_555 0.0(5)
Al2 Sc1 Ni2 4_555 . 4_565 117.23(7)
Al2 Sc1 Ni2 4_555 . 4_665 117.23(7)
Al2 Sc1 Sc1 4_555 . 7_456 58.62(4)
Al2 Sc1 Sc1 4_555 . 7_556 58.62(4)
Al2 Sc1 Sc1 4_555 . 7_566 151.5(3)
Al2 Sc1 Sc1 4_555 . 10_666 99.68(13)
Al2 Sc1 D1 4_555 . 4_665 135.8(12)
Al2 Sc1 D1 4_555 . 5_565 81.1(17)
Al2 Sc1 D1 4_555 . 6_555 81.1(7)
Al2 Sc1 Al2 4_565 . 4_665 117.23(7)
Al2 Sc1 Ni1 4_565 . . 95.6(2)
Al2 Sc1 Ni1 4_565 . 2_665 95.6(2)
Al2 Sc1 Ni1 4_565 . 3_565 50.60(14)
Al2 Sc1 Ni1 4_565 . 4_565 50.17(11)
Al2 Sc1 Ni1 4_565 . 4_665 145.14(19)
Al2 Sc1 Ni1 4_565 . 5_555 145.14(19)
Al2 Sc1 Ni1 4_565 . 5_565 50.17(12)
Al2 Sc1 Ni1 4_565 . 6_555 94.64(15)
Al2 Sc1 Ni1 4_565 . 6_665 94.64(15)
Al2 Sc1 Ni2 4_565 . 4_555 117.23(7)
Al2 Sc1 Ni2 4_565 . 4_565 0.0(5)
Al2 Sc1 Ni2 4_565 . 4_665 117.23(7)
Al2 Sc1 Sc1 4_565 . 7_456 58.62(4)
Al2 Sc1 Sc1 4_565 . 7_556 151.5(3)
Al2 Sc1 Sc1 4_565 . 7_566 58.62(4)
Al2 Sc1 Sc1 4_565 . 10_666 99.68(13)
Al2 Sc1 D1 4_565 . 4_665 81.1(15)
Al2 Sc1 D1 4_565 . 5_565 81(2)
Al2 Sc1 D1 4_565 . 6_555 135.8(15)
Al2 Sc1 Ni1 4_665 . . 95.65(16)
Al2 Sc1 Ni1 4_665 . 2_665 50.60(12)
Al2 Sc1 Ni1 4_665 . 3_565 95.6(2)
Al2 Sc1 Ni1 4_665 . 4_565 145.14(17)
Al2 Sc1 Ni1 4_665 . 4_665 50.17(6)
Al2 Sc1 Ni1 4_665 . 5_555 94.64(13)
Al2 Sc1 Ni1 4_665 . 5_565 94.64(12)
Al2 Sc1 Ni1 4_665 . 6_555 145.1(2)
Al2 Sc1 Ni1 4_665 . 6_665 50.17(12)
Al2 Sc1 Ni2 4_665 . 4_555 117.23(7)
Al2 Sc1 Ni2 4_665 . 4_565 117.23(7)
Al2 Sc1 Ni2 4_665 . 4_665 0.0(5)
Al2 Sc1 Sc1 4_665 . 7_456 151.5(3)
Al2 Sc1 Sc1 4_665 . 7_556 58.62(4)
Al2 Sc1 Sc1 4_665 . 7_566 58.62(4)
Al2 Sc1 Sc1 4_665 . 10_666 99.68(13)
Al2 Sc1 D1 4_665 . 4_665 81.1(8)
Al2 Sc1 D1 4_665 . 5_565 135.8(12)
Al2 Sc1 D1 4_665 . 6_555 81.1(15)
Ni1 Sc1 Ni1 . . 2_665 50.86(16)
Ni1 Sc1 Ni1 . . 3_565 50.86(19)
Ni1 Sc1 Ni1 . . 4_565 116.51(12)
Ni1 Sc1 Ni1 . . 4_665 116.51(17)
Ni1 Sc1 Ni1 . . 5_555 94.79(15)
Ni1 Sc1 Ni1 . . 5_565 144.9(2)
Ni1 Sc1 Ni1 . . 6_555 94.79(9)
Ni1 Sc1 Ni1 . . 6_665 144.92(18)
Ni1 Sc1 Ni2 . . 4_555 50.60(12)
Ni1 Sc1 Ni2 . . 4_565 95.6(2)
Ni1 Sc1 Ni2 . . 4_665 95.65(16)
Ni1 Sc1 Sc1 . . 7_456 59.01(15)
Ni1 Sc1 Sc1 . . 7_556 59.01(18)
Ni1 Sc1 Sc1 . . 7_566 100.9(2)
Ni1 Sc1 Sc1 . . 10_666 150.28(12)
Ni1 Sc1 D1 . . 4_665 173.6(12)
Ni1 Sc1 D1 . . 5_565 123.8(12)
Ni1 Sc1 D1 . . 6_555 123.8(10)
Ni1 Sc1 Ni1 2_665 . 3_565 50.9(2)
Ni1 Sc1 Ni1 2_665 . 4_565 144.9(2)
Ni1 Sc1 Ni1 2_665 . 4_665 94.79(15)
Ni1 Sc1 Ni1 2_665 . 5_555 116.5(2)
Ni1 Sc1 Ni1 2_665 . 5_565 116.51(18)
Ni1 Sc1 Ni1 2_665 . 6_555 144.92(19)
Ni1 Sc1 Ni1 2_665 . 6_665 94.79(12)
Ni1 Sc1 Ni2 2_665 . 4_555 95.6(2)
Ni1 Sc1 Ni2 2_665 . 4_565 95.6(2)
Ni1 Sc1 Ni2 2_665 . 4_665 50.60(12)
Ni1 Sc1 Sc1 2_665 . 7_456 100.9(2)
Ni1 Sc1 Sc1 2_665 . 7_556 59.0(2)
Ni1 Sc1 Sc1 2_665 . 7_566 59.0(2)
Ni1 Sc1 Sc1 2_665 . 10_666 150.28(12)
Ni1 Sc1 D1 2_665 . 4_665 123.8(7)
Ni1 Sc1 D1 2_665 . 5_565 173.6(12)
Ni1 Sc1 D1 2_665 . 6_555 123.8(17)
Ni1 Sc1 Ni1 3_565 . 4_565 94.79(16)
Ni1 Sc1 Ni1 3_565 . 4_665 144.9(2)
Ni1 Sc1 Ni1 3_565 . 5_555 144.92(18)
Ni1 Sc1 Ni1 3_565 . 5_565 94.79(14)
Ni1 Sc1 Ni1 3_565 . 6_555 116.51(17)
Ni1 Sc1 Ni1 3_565 . 6_665 116.51(12)
Ni1 Sc1 Ni2 3_565 . 4_555 95.65(16)
Ni1 Sc1 Ni2 3_565 . 4_565 50.60(14)
Ni1 Sc1 Ni2 3_565 . 4_665 95.6(2)
Ni1 Sc1 Sc1 3_565 . 7_456 59.01(17)
Ni1 Sc1 Sc1 3_565 . 7_556 100.9(3)
Ni1 Sc1 Sc1 3_565 . 7_566 59.01(15)
Ni1 Sc1 Sc1 3_565 . 10_666 150.28(14)
Ni1 Sc1 D1 3_565 . 4_665 123.8(15)
Ni1 Sc1 D1 3_565 . 5_565 123.8(18)
Ni1 Sc1 D1 3_565 . 6_555 173.6(15)
Ni1 Sc1 Ni1 4_565 . 4_665 117.7(2)
Ni1 Sc1 Ni1 4_565 . 5_555 95.6(2)
Ni1 Sc1 Ni1 4_565 . 5_565 51.34(16)
Ni1 Sc1 Ni1 4_565 . 6_555 49.98(19)
Ni1 Sc1 Ni1 4_565 . 6_665 95.6(2)
Ni1 Sc1 Ni2 4_565 . 4_555 94.64(12)
Ni1 Sc1 Ni2 4_565 . 4_565 50.17(11)
Ni1 Sc1 Ni2 4_565 . 4_665 145.14(17)
Ni1 Sc1 Sc1 4_565 . 7_456 57.50(12)
Ni1 Sc1 Sc1 4_565 . 7_556 149.93(17)
Ni1 Sc1 Sc1 4_565 . 7_566 99.96(14)
Ni1 Sc1 Sc1 4_565 . 10_666 58.83(12)
Ni1 Sc1 D1 4_565 . 4_665 65.5(9)
Ni1 Sc1 D1 4_565 . 5_565 31(2)
Ni1 Sc1 D1 4_565 . 6_555 90.9(17)
Ni1 Sc1 Ni1 4_665 . 5_555 49.98(16)
Ni1 Sc1 Ni1 4_665 . 5_565 95.6(2)
Ni1 Sc1 Ni1 4_665 . 6_555 95.6(2)
Ni1 Sc1 Ni1 4_665 . 6_665 51.34(19)
Ni1 Sc1 Ni2 4_665 . 4_555 94.64(13)
Ni1 Sc1 Ni2 4_665 . 4_565 145.14(19)
Ni1 Sc1 Ni2 4_665 . 4_665 50.17(6)
Ni1 Sc1 Sc1 4_665 . 7_456 149.93(15)
Ni1 Sc1 Sc1 4_665 . 7_556 57.50(14)
Ni1 Sc1 Sc1 4_665 . 7_566 99.96(12)
Ni1 Sc1 Sc1 4_665 . 10_666 58.83(12)
Ni1 Sc1 D1 4_665 . 4_665 65.5(15)
Ni1 Sc1 D1 4_665 . 5_565 90.9(17)
Ni1 Sc1 D1 4_665 . 6_555 31.1(16)
Ni1 Sc1 Ni1 5_555 . 5_565 117.7(3)
Ni1 Sc1 Ni1 5_555 . 6_555 51.3(2)
Ni1 Sc1 Ni1 5_555 . 6_665 95.6(2)
Ni1 Sc1 Ni2 5_555 . 4_555 50.17(8)
Ni1 Sc1 Ni2 5_555 . 4_565 145.14(19)
Ni1 Sc1 Ni2 5_555 . 4_665 94.64(13)
Ni1 Sc1 Sc1 5_555 . 7_456 99.96(12)
Ni1 Sc1 Sc1 5_555 . 7_556 57.50(15)
Ni1 Sc1 Sc1 5_555 . 7_566 149.93(15)
Ni1 Sc1 Sc1 5_555 . 10_666 58.83(14)
Ni1 Sc1 D1 5_555 . 4_665 90.9(15)
Ni1 Sc1 D1 5_555 . 5_565 66(2)
Ni1 Sc1 D1 5_555 . 6_555 31.1(7)
Ni1 Sc1 Ni1 5_565 . 6_555 95.64(19)
Ni1 Sc1 Ni1 5_565 . 6_665 50.0(2)
Ni1 Sc1 Ni2 5_565 . 4_555 145.14(17)
Ni1 Sc1 Ni2 5_565 . 4_565 50.17(12)
Ni1 Sc1 Ni2 5_565 . 4_665 94.64(12)
Ni1 Sc1 Sc1 5_565 . 7_456 99.96(14)
Ni1 Sc1 Sc1 5_565 . 7_556 149.93(17)
Ni1 Sc1 Sc1 5_565 . 7_566 57.50(13)
Ni1 Sc1 Sc1 5_565 . 10_666 58.83(14)
Ni1 Sc1 D1 5_565 . 4_665 31.1(16)
Ni1 Sc1 D1 5_565 . 5_565 65.5(19)
Ni1 Sc1 D1 5_565 . 6_555 90.9(11)
Ni1 Sc1 Ni1 6_555 . 6_665 117.7(2)
Ni1 Sc1 Ni2 6_555 . 4_555 50.17(8)
Ni1 Sc1 Ni2 6_555 . 4_565 94.64(15)
Ni1 Sc1 Ni2 6_555 . 4_665 145.1(2)
Ni1 Sc1 Sc1 6_555 . 7_456 57.50(15)
Ni1 Sc1 Sc1 6_555 . 7_556 99.96(14)
Ni1 Sc1 Sc1 6_555 . 7_566 149.94(17)
Ni1 Sc1 Sc1 6_555 . 10_666 58.83(12)
Ni1 Sc1 D1 6_555 . 4_665 90.9(8)
Ni1 Sc1 D1 6_555 . 5_565 31.1(16)
Ni1 Sc1 D1 6_555 . 6_555 65.5(14)
Ni1 Sc1 Ni2 6_665 . 4_555 145.14(18)
Ni1 Sc1 Ni2 6_665 . 4_565 94.64(15)
Ni1 Sc1 Ni2 6_665 . 4_665 50.17(12)
Ni1 Sc1 Sc1 6_665 . 7_456 149.94(18)
Ni1 Sc1 Sc1 6_665 . 7_556 99.96(16)
Ni1 Sc1 Sc1 6_665 . 7_566 57.50(12)
Ni1 Sc1 Sc1 6_665 . 10_666 58.83(12)
Ni1 Sc1 D1 6_665 . 4_665 31.1(7)
Ni1 Sc1 D1 6_665 . 5_565 90.9(11)
Ni1 Sc1 D1 6_665 . 6_555 65.5(8)
Ni2 Sc1 Ni2 4_555 . 4_565 117.23(7)
Ni2 Sc1 Ni2 4_555 . 4_665 117.23(7)
Ni2 Sc1 Sc1 4_555 . 7_456 58.62(4)
Ni2 Sc1 Sc1 4_555 . 7_556 58.62(4)
Ni2 Sc1 Sc1 4_555 . 7_566 151.5(3)
Ni2 Sc1 Sc1 4_555 . 10_666 99.68(13)
Ni2 Sc1 D1 4_555 . 4_665 135.8(12)
Ni2 Sc1 D1 4_555 . 5_565 81.1(17)
Ni2 Sc1 D1 4_555 . 6_555 81.1(7)
Ni2 Sc1 Ni2 4_565 . 4_665 117.23(7)
Ni2 Sc1 Sc1 4_565 . 7_456 58.62(4)
Ni2 Sc1 Sc1 4_565 . 7_556 151.5(3)
Ni2 Sc1 Sc1 4_565 . 7_566 58.62(4)
Ni2 Sc1 Sc1 4_565 . 10_666 99.68(13)
Ni2 Sc1 D1 4_565 . 4_665 81.1(15)
Ni2 Sc1 D1 4_565 . 5_565 81(2)
Ni2 Sc1 D1 4_565 . 6_555 135.8(15)
Ni2 Sc1 Sc1 4_665 . 7_456 151.5(3)
Ni2 Sc1 Sc1 4_665 . 7_556 58.62(4)
Ni2 Sc1 Sc1 4_665 . 7_566 58.62(4)
Ni2 Sc1 Sc1 4_665 . 10_666 99.68(13)
Ni2 Sc1 D1 4_665 . 4_665 81.1(8)
Ni2 Sc1 D1 4_665 . 5_565 135.8(12)
Ni2 Sc1 D1 4_665 . 6_555 81.1(15)
Sc1 Sc1 Sc1 7_456 . 7_556 110.11(15)
Sc1 Sc1 Sc1 7_456 . 7_566 110.11(15)
Sc1 Sc1 Sc1 7_456 . 10_666 108.83(17)
Sc1 Sc1 D1 7_456 . 4_665 122.7(10)
Sc1 Sc1 D1 7_456 . 5_565 72.7(12)
Sc1 Sc1 D1 7_456 . 6_555 122.7(13)
Sc1 Sc1 Sc1 7_556 . 7_566 110.11(15)
Sc1 Sc1 Sc1 7_556 . 10_666 108.83(17)
Sc1 Sc1 D1 7_556 . 4_665 122.7(14)
Sc1 Sc1 D1 7_556 . 5_565 123(2)
Sc1 Sc1 D1 7_556 . 6_555 72.7(15)
Sc1 Sc1 Sc1 7_566 . 10_666 108.83(17)
Sc1 Sc1 D1 7_566 . 4_665 72.7(12)
Sc1 Sc1 D1 7_566 . 5_565 123(2)
Sc1 Sc1 D1 7_566 . 6_555 122.7(9)
Sc1 Sc1 D1 10_666 . 4_665 36.1(12)
Sc1 Sc1 D1 10_666 . 5_565 36.1(12)
Sc1 Sc1 D1 10_666 . 6_555 36.1(15)
D1 Sc1 D1 4_665 . 5_565 61.3(14)
D1 Sc1 D1 4_665 . 6_555 61.3(18)
D1 Sc1 D1 5_565 . 6_555 61(2)
Al1 D1 Al1 2_655 . 3_555 98(3)
Al1 D1 Ni1 2_655 . 2_655 0.0(5)
Al1 D1 Ni1 2_655 . 3_555 98(3)
Al1 D1 Sc1 2_655 . 4_664 112.7(15)
Al1 D1 Sc1 2_655 . 7_556 112.7(15)
Al1 D1 Ni1 3_555 . 2_655 98(3)
Al1 D1 Ni1 3_555 . 3_555 0.0(5)
Al1 D1 Sc1 3_555 . 4_664 112.7(14)
Al1 D1 Sc1 3_555 . 7_556 112.7(14)
Ni1 D1 Ni1 2_655 . 3_555 98(3)
Ni1 D1 Sc1 2_655 . 4_664 112.7(15)
Ni1 D1 Sc1 2_655 . 7_556 112.7(15)
Ni1 D1 Sc1 3_555 . 4_664 112.7(14)
Ni1 D1 Sc1 3_555 . 7_556 112.7(14)
Sc1 D1 Sc1 4_664 . 7_556 108(2)

loop_
_geom_bond_atom_site_label_1
_geom_bond_atom_site_label_2
_geom_bond_site_symmetry_1
_geom_bond_site_symmetry_2
_geom_bond_distance
Al1 Al1 . 2_555 2.616(7)
Al1 Al1 . 2_665 2.552(7)
Al1 Al1 . 3_555 2.616(9)
Al1 Al1 . 3_565 2.552(9)
Al1 Al2 . . 2.564(4)
Al1 Al2 . 4_555 2.564(4)
Al1 Ni1 . . 0
Al1 Ni1 . 2_555 2.616(7)
Al1 Ni1 . 2_665 2.552(7)
Al1 Ni1 . 3_555 2.616(9)
Al1 Ni1 . 3_565 2.552(9)
Al1 Ni2 . . 2.564(4)
Al1 Ni2 . 4_555 2.564(4)
Al1 Sc1 . . 2.971(7)
Al1 Sc1 . 4_564 3.020(6)
Al1 Sc1 . 4_664 3.020(6)
Al1 Sc1 . 7_456 3.020(6)
Al1 Sc1 . 7_556 3.020(6)
Al1 Sc1 . 10_665 2.971(7)
Al1 D1 . 2_555 1.69(7)
Al1 D1 . 3_665 1.69(6)
Al2 Ni1 . . 2.564(4)
Al2 Ni1 . 2_555 2.564(4)
Al2 Ni1 . 3_555 2.564(4)
Al2 Ni1 . 4_554 2.564(4)
Al2 Ni1 . 5_554 2.564(4)
Al2 Ni1 . 6_554 2.564(4)
Al2 Ni2 . . 0
Al2 Sc1 . 4_554 3.0269(12)
Al2 Sc1 . 4_564 3.0269(12)
Al2 Sc1 . 4_664 3.0269(12)
Al2 Sc1 . 10_555 3.0269(12)
Al2 Sc1 . 10_655 3.0269(12)
Al2 Sc1 . 10_665 3.0269(12)
Ni1 Ni1 . 2_555 2.616(7)
Ni1 Ni1 . 2_665 2.552(7)
Ni1 Ni1 . 3_555 2.616(9)
Ni1 Ni1 . 3_565 2.552(9)
Ni1 Ni2 . . 2.564(4)
Ni1 Ni2 . 4_555 2.564(4)
Ni1 Sc1 . . 2.971(7)
Ni1 Sc1 . 4_564 3.020(6)
Ni1 Sc1 . 4_664 3.020(6)
Ni1 Sc1 . 7_456 3.020(6)
Ni1 Sc1 . 7_556 3.020(6)
Ni1 Sc1 . 10_665 2.971(7)
Ni1 D1 . 2_555 1.69(7)
Ni1 D1 . 3_665 1.69(6)
Ni2 Sc1 . 4_554 3.0269(12)
Ni2 Sc1 . 4_564 3.0269(12)
Ni2 Sc1 . 4_664 3.0269(12)
Ni2 Sc1 . 10_555 3.0269(12)
Ni2 Sc1 . 10_655 3.0269(12)
Ni2 Sc1 . 10_665 3.0269(12)
Sc1 Sc1 . 7_456 3.153(3)
Sc1 Sc1 . 7_556 3.153(3)
Sc1 Sc1 . 7_566 3.153(3)
Sc1 Sc1 . 10_666 3.126(10)
Sc1 D1 . 4_665 1.93(3)
Sc1 D1 . 5_565 1.93(3)
Sc1 D1 . 6_555 1.93(4)
